data_7217864
loop_
_publ_author_name
'Wang, Jing'
'Luo, Jiahuan'
'Zhi, Bo'
'Li, Guanghua'
'Huo, Qisheng'
'Liu, Yunling'

_publ_section_title
;
 Anion-templated assembly of three indium--organic frameworks with diverse
 topologies
;
_journal_issue 42
_journal_name_full CrystEngComm
_journal_page_first 9810
_journal_paper_doi 10.1039/C4CE01326C
_journal_volume 16
_journal_year 2014
_chemical_formula_moiety 'C18 H28.50 In N4.50 O13'
_chemical_formula_sum 'C18 H28.5 In N4.5 O13'
_chemical_formula_weight 630.77
_chemical_melting_point ?
_chemical_name_systematic
; 
 ? 
;
_space_group_IT_number 161
_symmetry_cell_setting trigonal
_symmetry_space_group_name_Hall 'R 3 -2"c'
_symmetry_space_group_name_H-M 'R 3 c :H'
_atom_sites_solution_hydrogens geom
_atom_sites_solution_primary direct
_atom_sites_solution_secondary difmap
_audit_creation_method SHELXL-97
_cell_angle_alpha 90.00
_cell_angle_beta 90.00
_cell_angle_gamma 120.00
_cell_formula_units_Z 18
_cell_length_a 31.4162(16)
_cell_length_b 31.4162(16)
_cell_length_c 14.1226(14)
_cell_measurement_temperature 296(2)
_cell_volume 12071.3(15)
_computing_cell_refinement 'Bruker SMART'
_computing_data_collection 'Bruker SMART'
_computing_data_reduction 'Bruker SAINT'
_computing_molecular_graphics SHELXP-97
_computing_publication_material SHELXTL
_computing_structure_refinement 'SHELXL-97 (Sheldrick, 1997)'
_computing_structure_solution 'SHELXS-97 (Sheldrick, 1990)'
_diffrn_ambient_temperature 296(2)
_diffrn_detector_area_resol_mean 9.00cm
_diffrn_measured_fraction_theta_full 0.985
_diffrn_measured_fraction_theta_max 0.985
_diffrn_measurement_device_type 'CCD area detector'
_diffrn_measurement_method 'phi and omega scans'
_diffrn_radiation_monochromator graphite
_diffrn_radiation_source 'fine-focus sealed tube'
_diffrn_radiation_type MoK\a
_diffrn_radiation_wavelength 0.71073
_diffrn_reflns_av_R_equivalents 0.0261
_diffrn_reflns_av_sigmaI/netI 0.0313
_diffrn_reflns_limit_h_max 36
_diffrn_reflns_limit_h_min -41
_diffrn_reflns_limit_k_max 40
_diffrn_reflns_limit_k_min -34
_diffrn_reflns_limit_l_max 18
_diffrn_reflns_limit_l_min -11
_diffrn_reflns_number 22769
_diffrn_reflns_theta_full 28.23
_diffrn_reflns_theta_max 28.23
_diffrn_reflns_theta_min 2.59
_diffrn_standards_decay_% none
_diffrn_standards_interval_count none
_diffrn_standards_interval_time none
_diffrn_standards_number none
_exptl_absorpt_coefficient_mu 0.949
_exptl_absorpt_correction_T_max 0.8479
_exptl_absorpt_correction_T_min 0.8134
_exptl_absorpt_correction_type empirical
_exptl_absorpt_process_details SADABS
_exptl_crystal_colour colourless
_exptl_crystal_density_diffrn 1.562
_exptl_crystal_density_meas ?
_exptl_crystal_density_method 'not measured'
_exptl_crystal_description block
_exptl_crystal_F_000 5778
_exptl_crystal_size_max 0.24
_exptl_crystal_size_mid 0.21
_exptl_crystal_size_min 0.19
_refine_diff_density_max 0.931
_refine_diff_density_min -0.870
_refine_diff_density_rms 0.101
_refine_ls_abs_structure_details 'Flack H D (1983), Acta Cryst. A39, 876-881'
_refine_ls_abs_structure_Flack -0.02(4)
_refine_ls_extinction_method none
_refine_ls_goodness_of_fit_ref 1.040
_refine_ls_hydrogen_treatment constr
_refine_ls_matrix_type full
_refine_ls_number_parameters 232
_refine_ls_number_reflns 5637
_refine_ls_number_restraints 70
_refine_ls_restrained_S_all 1.050
_refine_ls_R_factor_all 0.0500
_refine_ls_R_factor_gt 0.0461
_refine_ls_shift/su_max 0.008
_refine_ls_shift/su_mean 0.000
_refine_ls_structure_factor_coef Fsqd
_refine_ls_weighting_details 'calc w=1/[\s^2^(Fo^2^)+(0.0920P)^2^+18.9284P] where P=(Fo^2^+2Fc^2^)/3'
_refine_ls_weighting_scheme calc
_refine_ls_wR_factor_gt 0.1256
_refine_ls_wR_factor_ref 0.1307
_reflns_number_gt 5242
_reflns_number_total 5637
_reflns_threshold_expression >2sigma(I)
_cod_data_source_file c4ce01326c2.cif
_cod_data_source_block sad
_cod_depositor_comments
;
The following automatic conversions were performed:

'_chemical_melting_point' value 'not measured' was changed to '?' -
the value is undefined or not given.

Automatic conversion script
Id: cif_fix_values 2281 2013-09-26 08:29:07Z andrius 

 Adding full bibliography for 7217864--7217866.cif.

The following automatic conversions were performed:

'_exptl_crystal_density_meas' value 'none' was changed to '?' - the
value is perceived as not measured.

Automatic conversion script
Id: cif_fix_values 3008 2015-01-20 13:52:24Z robertas 
;
_cod_original_sg_symbol_H-M R3c
_cod_original_formula_sum 'C18 H28.50 In N4.50 O13'
_cod_database_code 7217864

loop_
_symmetry_equiv_pos_as_xyz
'x, y, z'
'-y, x-y, z'
'-x+y, -x, z'
'-y, -x, z+1/2'
'-x+y, y, z+1/2'
'x, x-y, z+1/2'
'x+2/3, y+1/3, z+1/3'
'-y+2/3, x-y+1/3, z+1/3'
'-x+y+2/3, -x+1/3, z+1/3'
'-y+2/3, -x+1/3, z+5/6'
'-x+y+2/3, y+1/3, z+5/6'
'x+2/3, x-y+1/3, z+5/6'
'x+1/3, y+2/3, z+2/3'
'-y+1/3, x-y+2/3, z+2/3'
'-x+y+1/3, -x+2/3, z+2/3'
'-y+1/3, -x+2/3, z+7/6'
'-x+y+1/3, y+2/3, z+7/6'
'x+1/3, x-y+2/3, z+7/6'

loop_
_atom_site_label
_atom_site_type_symbol
_atom_site_fract_x
_atom_site_fract_y
_atom_site_fract_z
_atom_site_U_iso_or_equiv
_atom_site_adp_type
_atom_site_occupancy
_atom_site_symmetry_multiplicity
_atom_site_calc_flag
_atom_site_refinement_flags
In1 In 0.881484(12) 0.196850(12) -0.48263(2) 0.04062(11) Uani 1 1 d .
O1 O 1.0437(2) 0.3202(2) -0.7193(4) 0.0857(17) Uani 1 1 d .
O2 O 1.0996(2) 0.29875(17) -0.7097(3) 0.0640(12) Uani 1 1 d .
O3 O 0.84075(18) 0.12944(18) -0.1109(3) 0.0586(11) Uani 1 1 d .
O4 O 0.8907(2) 0.1065(3) -0.0527(4) 0.0881(18) Uani 1 1 d .
O5 O 0.8179(3) 0.2096(3) -0.5640(6) 0.0976(19) Uani 1 1 d U
O6 O 0.8940(2) 0.2585(2) -0.5815(4) 0.0766(13) Uani 1 1 d U
O7 O 0.8407(5) 0.2709(5) -0.6578(9) 0.164(4) Uani 1 1 d U
O8 O 0.8147(2) 0.1325(2) -0.4391(4) 0.0706(10) Uani 1 1 d DU
N1 N 0.96212(15) 0.22213(14) -0.5094(3) 0.0385(8) Uani 1 1 d .
N2 N 0.91165(16) 0.17241(15) -0.3600(3) 0.0410(9) Uani 1 1 d .
N3 N 0.8489(3) 0.2453(3) -0.6015(7) 0.091(2) Uani 1 1 d U
N4 N 0.7403(4) 0.0759(4) -0.3998(10) 0.0706(10) Uani 0.50 1 d PDU
C1 C 0.9870(2) 0.25100(19) -0.5823(4) 0.0466(11) Uani 1 1 d .
H1 H 0.9717 0.2636 -0.6202 0.100 Uiso 1 1 calc .
C2 C 1.0342(2) 0.2628(2) -0.6032(4) 0.0493(12) Uani 1 1 d .
C3 C 1.0560(2) 0.2435(3) -0.5477(5) 0.0685(19) Uani 1 1 d .
H3 H 1.0876 0.2499 -0.5611 0.100 Uiso 1 1 calc .
C4 C 1.0307(2) 0.2148(3) -0.4725(5) 0.0687(18) Uani 1 1 d .
H4 H 1.0453 0.2017 -0.4337 0.100 Uiso 1 1 calc .
C5 C 0.9840(2) 0.2050(2) -0.4538(4) 0.0464(11) Uani 1 1 d .
C6 C 0.95605(19) 0.1779(2) -0.3695(4) 0.0457(11) Uani 1 1 d .
C7 C 0.9751(3) 0.1603(3) -0.3025(5) 0.0701(19) Uani 1 1 d .
H7 H 1.0047 0.1610 -0.3125 0.100 Uiso 1 1 calc .
C8 C 0.9487(3) 0.1414(3) -0.2190(5) 0.071(2) Uani 1 1 d .
H8 H 0.9610 0.1301 -0.1714 0.100 Uiso 1 1 calc .
C9 C 0.9048(2) 0.1395(2) -0.2072(4) 0.0516(12) Uani 1 1 d .
C10 C 0.88732(19) 0.15451(19) -0.2800(3) 0.0431(10) Uani 1 1 d .
H10 H 0.8567 0.1521 -0.2733 0.100 Uiso 1 1 calc .
C11 C 1.0597(2) 0.2963(2) -0.6837(4) 0.0575(14) Uani 1 1 d .
C12 C 0.8770(2) 0.1230(3) -0.1151(4) 0.0565(14) Uani 1 1 d .
C13 C 0.7734(4) 0.1233(4) -0.4156(12) 0.0706(10) Uani 0.50 1 d PDU
C14 C 0.7644(5) 0.0428(5) -0.3857(12) 0.0706(10) Uani 0.50 1 d PDU
H14A H 0.7486 0.0206 -0.3340 0.100 Uiso 0.50 1 calc P
H14B H 0.7987 0.0633 -0.3720 0.100 Uiso 0.50 1 calc P
H14C H 0.7605 0.0245 -0.4425 0.100 Uiso 0.50 1 calc P
C15 C 0.6894(4) 0.0525(5) -0.3772(12) 0.0706(10) Uani 0.50 1 d PDU
H15A H 0.6769 0.0179 -0.3689 0.100 Uiso 0.50 1 calc P
H15B H 0.6720 0.0576 -0.4278 0.100 Uiso 0.50 1 calc P
H15C H 0.6851 0.0662 -0.3198 0.100 Uiso 0.50 1 calc P
C16 C 0.7584(5) 0.1581(5) -0.3858(12) 0.0706(10) Uani 0.50 1 d PDU
H16A H 0.7236 0.1410 -0.3739 0.100 Uiso 0.50 1 calc P
H16B H 0.7659 0.1820 -0.4349 0.100 Uiso 0.50 1 calc P
H16C H 0.7756 0.1744 -0.3290 0.100 Uiso 0.50 1 calc P

loop_
_atom_site_aniso_label
_atom_site_aniso_U_11
_atom_site_aniso_U_22
_atom_site_aniso_U_33
_atom_site_aniso_U_23
_atom_site_aniso_U_13
_atom_site_aniso_U_12
In1 0.04580(18) 0.04570(18) 0.02884(16) -0.01089(12) -0.00287(12) 0.02174(14)
O1 0.086(4) 0.094(4) 0.078(4) 0.048(3) 0.035(3) 0.046(3)
O2 0.073(3) 0.061(2) 0.043(2) 0.0195(18) 0.026(2) 0.022(2)
O3 0.068(3) 0.070(3) 0.042(2) 0.0091(18) 0.0223(18) 0.038(2)
O4 0.080(3) 0.146(5) 0.047(3) 0.042(3) 0.025(2) 0.063(3)
O5 0.096(2) 0.099(2) 0.098(2) -0.0025(10) -0.0016(10) 0.0497(13)
O6 0.0784(16) 0.0754(16) 0.0771(17) 0.0007(9) -0.0018(9) 0.0392(11)
O7 0.164(4) 0.164(4) 0.164(4) 0.0014(10) -0.0021(10) 0.083(2)
O8 0.0699(10) 0.0704(10) 0.0702(10) -0.0005(4) 0.0004(4) 0.0341(6)
N1 0.0416(19) 0.0414(19) 0.0284(19) 0.0012(14) 0.0084(14) 0.0176(16)
N2 0.044(2) 0.049(2) 0.028(2) 0.0021(15) 0.0093(15) 0.0221(18)
N3 0.092(2) 0.091(2) 0.091(2) 0.0014(10) -0.0036(10) 0.0473(13)
N4 0.0699(10) 0.0704(10) 0.0702(10) -0.0005(4) 0.0004(4) 0.0341(6)
C1 0.049(3) 0.046(2) 0.038(3) 0.0087(19) 0.012(2) 0.018(2)
C2 0.053(3) 0.051(3) 0.032(3) 0.0074(19) 0.011(2) 0.017(2)
C3 0.051(3) 0.104(5) 0.044(3) 0.020(3) 0.019(3) 0.035(3)
C4 0.053(3) 0.101(5) 0.052(4) 0.027(3) 0.016(3) 0.038(3)
C5 0.050(3) 0.053(3) 0.032(2) 0.0084(19) 0.0083(19) 0.023(2)
C6 0.044(2) 0.061(3) 0.029(2) 0.011(2) 0.0114(18) 0.023(2)
C7 0.060(3) 0.106(5) 0.052(4) 0.030(3) 0.021(3) 0.047(4)
C8 0.069(4) 0.112(6) 0.043(3) 0.035(4) 0.023(3) 0.052(4)
C9 0.057(3) 0.066(3) 0.033(2) 0.009(2) 0.013(2) 0.031(3)
C10 0.043(2) 0.056(3) 0.029(2) 0.0063(19) 0.0109(18) 0.024(2)
C11 0.066(3) 0.053(3) 0.043(3) 0.011(2) 0.022(3) 0.022(3)
C12 0.058(3) 0.068(3) 0.031(2) 0.010(2) 0.012(2) 0.023(3)
C13 0.0699(10) 0.0704(10) 0.0702(10) -0.0005(4) 0.0004(4) 0.0341(6)
C14 0.0699(10) 0.0704(10) 0.0702(10) -0.0005(4) 0.0004(4) 0.0341(6)
C15 0.0699(10) 0.0704(10) 0.0702(10) -0.0005(4) 0.0004(4) 0.0341(6)
C16 0.0699(10) 0.0704(10) 0.0702(10) -0.0005(4) 0.0004(4) 0.0341(6)

loop_
_atom_type_symbol
_atom_type_description
_atom_type_scat_dispersion_real
_atom_type_scat_dispersion_imag
_atom_type_scat_source
C C 0.0033 0.0016 'International Tables Vol C Tables 4.2.6.8 and 6.1.1.4'
H H 0.0000 0.0000 'International Tables Vol C Tables 4.2.6.8 and 6.1.1.4'
N N 0.0061 0.0033 'International Tables Vol C Tables 4.2.6.8 and 6.1.1.4'
O O 0.0106 0.0060 'International Tables Vol C Tables 4.2.6.8 and 6.1.1.4'
In In -0.7276 1.3100 'International Tables Vol C Tables 4.2.6.8 and 6.1.1.4'

loop_
_geom_angle_atom_site_label_1
_geom_angle_atom_site_label_2
_geom_angle_atom_site_label_3
_geom_angle
_geom_angle_site_symmetry_1
_geom_angle_site_symmetry_3
O3 In1 O2 155.77(19) 4_664 9_665
O3 In1 O8 84.8(2) 4_664 .
O2 In1 O8 85.9(2) 9_665 .
O3 In1 O6 81.9(2) 4_664 .
O2 In1 O6 87.5(2) 9_665 .
O8 In1 O6 130.8(2) . .
O3 In1 N1 83.87(16) 4_664 .
O2 In1 N1 116.93(18) 9_665 .
O8 In1 N1 140.14(18) . .
O6 In1 N1 84.95(18) . .
O3 In1 N2 116.40(17) 4_664 .
O2 In1 N2 83.96(18) 9_665 .
O8 In1 N2 80.82(19) . .
O6 In1 N2 146.52(18) . .
N1 In1 N2 70.52(15) . .
O3 In1 O5 77.0(2) 4_664 .
O2 In1 O5 79.3(2) 9_665 .
O8 In1 O5 78.5(2) . .
O6 In1 O5 52.4(2) . .
N1 In1 O5 134.9(2) . .
N2 In1 O5 154.2(2) . .
C11 O2 In1 113.2(4) . 14_644
C12 O3 In1 119.9(4) . 4_665
N3 O5 In1 90.7(6) . .
N3 O6 In1 99.6(5) . .
C13 O8 In1 135.8(7) . .
C5 N1 C1 119.1(4) . .
C5 N1 In1 118.3(3) . .
C1 N1 In1 122.5(4) . .
C10 N2 C6 119.3(5) . .
C10 N2 In1 122.8(3) . .
C6 N2 In1 117.8(3) . .
O5 N3 O7 124.1(10) . .
O5 N3 O6 117.3(9) . .
O7 N3 O6 118.6(10) . .
C13 N4 C15 131.2(11) . .
C13 N4 C14 113.1(10) . .
C15 N4 C14 114.6(10) . .
N1 C1 C2 122.5(5) . .
N1 C1 H1 118.7 . .
C2 C1 H1 118.7 . .
C3 C2 C1 118.1(5) . .
C3 C2 C11 123.0(6) . .
C1 C2 C11 119.0(5) . .
C4 C3 C2 119.1(6) . .
C4 C3 H3 120.4 . .
C2 C3 H3 120.4 . .
C3 C4 C5 120.2(6) . .
C3 C4 H4 119.9 . .
C5 C4 H4 119.9 . .
N1 C5 C4 120.9(5) . .
N1 C5 C6 115.7(5) . .
C4 C5 C6 123.3(5) . .
N2 C6 C7 121.3(5) . .
N2 C6 C5 116.3(5) . .
C7 C6 C5 122.4(5) . .
C6 C7 C8 117.9(6) . .
C6 C7 H7 121.1 . .
C8 C7 H7 121.1 . .
C9 C8 C7 119.8(6) . .
C9 C8 H8 120.1 . .
C7 C8 H8 120.1 . .
C10 C9 C8 118.0(5) . .
C10 C9 C12 120.6(5) . .
C8 C9 C12 121.4(6) . .
N2 C10 C9 123.2(5) . .
N2 C10 H10 118.4 . .
C9 C10 H10 118.4 . .
O1 C11 O2 123.3(5) . .
O1 C11 C2 121.3(6) . .
O2 C11 C2 115.4(6) . .
O4 C12 O3 125.7(6) . .
O4 C12 C9 120.6(6) . .
O3 C12 C9 113.7(5) . .
O8 C13 N4 116.5(10) . .
O8 C13 C16 127.3(11) . .
N4 C13 C16 115.1(10) . .
N4 C14 H14A 109.5 . .
N4 C14 H14B 109.5 . .
H14A C14 H14B 109.5 . .
N4 C14 H14C 109.5 . .
H14A C14 H14C 109.5 . .
H14B C14 H14C 109.5 . .
N4 C15 H15A 109.5 . .
N4 C15 H15B 109.5 . .
H15A C15 H15B 109.5 . .
N4 C15 H15C 109.5 . .
H15A C15 H15C 109.5 . .
H15B C15 H15C 109.5 . .
C13 C16 H16A 109.5 . .
C13 C16 H16B 109.5 . .
H16A C16 H16B 109.5 . .
C13 C16 H16C 109.5 . .
H16A C16 H16C 109.5 . .
H16B C16 H16C 109.5 . .

loop_
_geom_bond_atom_site_label_1
_geom_bond_atom_site_label_2
_geom_bond_distance
_geom_bond_site_symmetry_2
In1 O3 2.095(4) 4_664
In1 O2 2.100(4) 9_665
In1 O8 2.151(6) .
In1 O6 2.258(6) .
In1 N1 2.276(4) .
In1 N2 2.284(5) .
In1 O5 2.505(8) .
O1 C11 1.201(9) .
O2 C11 1.271(8) .
O2 In1 2.099(4) 14_644
O3 C12 1.254(8) .
O3 In1 2.095(4) 4_665
O4 C12 1.205(8) .
O5 N3 1.180(11) .
O6 N3 1.293(10) .
O7 N3 1.245(14) .
O8 C13 1.226(11) .
N1 C5 1.322(7) .
N1 C1 1.336(6) .
N2 C10 1.322(6) .
N2 C6 1.324(7) .
N4 C13 1.343(13) .
N4 C15 1.421(13) .
N4 C14 1.573(13) .
C1 C2 1.370(8) .
C1 H1 0.9300 .
C2 C3 1.365(10) .
C2 C11 1.482(7) .
C3 C4 1.364(9) .
C3 H3 0.9300 .
C4 C5 1.365(8) .
C4 H4 0.9300 .
C5 C6 1.472(6) .
C6 C7 1.375(9) .
C7 C8 1.392(8) .
C7 H7 0.9300 .
C8 C9 1.361(9) .
C8 H8 0.9300 .
C9 C10 1.356(8) .
C9 C12 1.507(7) .
C10 H10 0.9300 .
C13 C16 1.454(15) .
C14 H14A 0.9600 .
C14 H14B 0.9600 .
C14 H14C 0.9600 .
C15 H15A 0.9600 .
C15 H15B 0.9600 .
C15 H15C 0.9600 .
C16 H16A 0.9600 .
C16 H16B 0.9600 .
C16 H16C 0.9600 .
